data_7158547
loop_
_publ_author_name
'Wang, Wei-Na'
'Liu, Ren-Ming'
'Zhang, Lei'
'Liu, Xiong-Li'
'Dai, Yi-Feng'
'Yu, Zhang-Biao'
'Peng, Li-Jun'

_publ_section_title
;
 Ring opening and skeletal reconstruction of 3-vinyl
 benzofuranone-chromone synthons: catalyst-free access to
 skeletally-diverse 2-pyridone and optically active imidazoline
 derivatives
;
_journal_name_full 'Organic &amp; Biomolecular Chemistry'
_journal_paper_doi 10.1039/D1OB02432A
_journal_year 2022
_chemical_formula_moiety 'C21 H19 N O5'
_chemical_formula_sum 'C21 H19 N O5'
_chemical_formula_weight 365.37
_space_group_crystal_system orthorhombic
_space_group_IT_number 29
_space_group_name_Hall 'P 2c -2ac'
_space_group_name_H-M_alt 'P c a 21'
_atom_sites_solution_hydrogens mixed
_atom_sites_solution_primary dual
_audit_creation_date 2021-10-17
_audit_creation_method
;
Olex2 1.3
(compiled 2020.07.31 svn.rc2a77460 for OlexSys, GUI svn.r6145)
;
_audit_update_record
;
2021-10-23 deposited with the CCDC.	2022-02-14 downloaded from the CCDC.
;
_cell_angle_alpha 90
_cell_angle_beta 90
_cell_angle_gamma 90
_cell_formula_units_Z 4
_cell_length_a 29.9557(10)
_cell_length_b 7.3668(2)
_cell_length_c 8.1504(3)
_cell_measurement_reflns_used 2771
_cell_measurement_temperature 199.99(10)
_cell_measurement_theta_max 73.3010
_cell_measurement_theta_min 2.9290
_cell_volume 1798.61(10)
_computing_cell_refinement 'CrysAlisPro 1.171.38.43f (Rigaku OD, 2015)'
_computing_data_collection 'CrysAlisPro 1.171.38.43f (Rigaku OD, 2015)'
_computing_data_reduction 'CrysAlisPro 1.171.38.43f (Rigaku OD, 2015)'
_computing_molecular_graphics 'Olex2 1.3 (Dolomanov et al., 2009)'
_computing_publication_material 'Olex2 1.3 (Dolomanov et al., 2009)'
_computing_structure_refinement 'SHELXL 2018/3 (Sheldrick, 2015)'
_computing_structure_solution 'SHELXT 2018/2 (Sheldrick, 2018)'
_diffrn_ambient_environment N~2~
_diffrn_ambient_temperature 199.99(10)
_diffrn_detector 'CCD plate'
_diffrn_detector_area_resol_mean 5.2684
_diffrn_detector_type AtlasS2
_diffrn_measured_fraction_theta_full 0.998
_diffrn_measured_fraction_theta_max 0.969
_diffrn_measurement_details
;
List of Runs (angles in degrees, time in seconds):

  # Type    Start    End  Width  t~exp~   \w     \q     \k     \f   Frames
#--------------------------------------------------------------------------
  1  \w    -63.00  33.00   1.00    1.00    --  -40.73  38.00 150.00   96
  2  \w     48.00  74.00   1.00    1.00    --   40.73 -99.00 150.00   26
  3  \w     48.00 127.00   1.00    1.00    --  107.58 -61.00  30.00   79
  4  \w     95.00 131.00   1.00    1.00    --  107.58 -30.00 120.00   36
  5  \w     49.00 103.00   1.00    1.00    --  107.58 -95.00   0.00   54
  6  \w     19.00  59.00   1.00    1.00    --   40.73  38.00-150.00   40
  7  \w     89.00 173.00   1.00    1.00    --  107.58  45.00-180.00   84
;
_diffrn_measurement_device 'four-circle diffractometer'
_diffrn_measurement_device_type 'SuperNova, Dual, Cu at zero, AtlasS2'
_diffrn_measurement_method '\w scans'
_diffrn_orient_matrix_type 'CrysAlisPro convention (1999,Acta A55,543-557)'
_diffrn_orient_matrix_UB_11 -0.0188726000
_diffrn_orient_matrix_UB_12 -0.1941046000
_diffrn_orient_matrix_UB_13 -0.0132699000
_diffrn_orient_matrix_UB_21 -0.0478818000
_diffrn_orient_matrix_UB_22 0.0762425000
_diffrn_orient_matrix_UB_23 0.0070591000
_diffrn_orient_matrix_UB_31 -0.0005589000
_diffrn_orient_matrix_UB_32 0.0164980000
_diffrn_orient_matrix_UB_33 -0.1882002000
_diffrn_radiation_monochromator mirror
_diffrn_radiation_probe x-ray
_diffrn_radiation_type 'Cu K\a'
_diffrn_radiation_wavelength 1.54184
_diffrn_reflns_av_R_equivalents 0.0246
_diffrn_reflns_av_unetI/netI 0.0270
_diffrn_reflns_Laue_measured_fraction_full 0.998
_diffrn_reflns_Laue_measured_fraction_max 0.969
_diffrn_reflns_limit_h_max 36
_diffrn_reflns_limit_h_min -33
_diffrn_reflns_limit_k_max 7
_diffrn_reflns_limit_k_min -9
_diffrn_reflns_limit_l_max 5
_diffrn_reflns_limit_l_min -9
_diffrn_reflns_number 4152
_diffrn_reflns_point_group_measured_fraction_full 0.699
_diffrn_reflns_point_group_measured_fraction_max 0.668
_diffrn_reflns_theta_full 67.684
_diffrn_reflns_theta_max 73.424
_diffrn_reflns_theta_min 2.950
_diffrn_source 'micro-focus sealed X-ray tube'
_diffrn_source_type 'SuperNova (Cu) X-ray Source'
_exptl_absorpt_coefficient_mu 0.799
_exptl_absorpt_correction_T_max 1.00000
_exptl_absorpt_correction_T_min 0.51207
_exptl_absorpt_correction_type multi-scan
_exptl_absorpt_process_details
;
CrysAlisPro 1.171.38.43f (Rigaku Oxford Diffraction, 2015)
Empirical absorption correction using spherical harmonics,
 implemented in SCALE3 ABSPACK scaling algorithm.
;
_exptl_crystal_colour yellow
_exptl_crystal_colour_primary yellow
_exptl_crystal_density_diffrn 1.349
_exptl_crystal_description block
_exptl_crystal_F_000 768
_exptl_crystal_size_max 0.14
_exptl_crystal_size_mid 0.11
_exptl_crystal_size_min 0.09
_refine_diff_density_max 0.215
_refine_diff_density_min -0.152
_refine_diff_density_rms 0.034
_refine_ls_abs_structure_details
;
 Refined as an inversion twin.
;
_refine_ls_abs_structure_Flack 0.2(4)
_refine_ls_extinction_coef 0.0026(2)
_refine_ls_extinction_expression Fc^*^=kFc[1+0.001xFc^2^\l^3^/sin(2\q)]^-1/4^
_refine_ls_extinction_method 'SHELXL-2018/3 (Sheldrick 2018)'
_refine_ls_goodness_of_fit_ref 1.072
_refine_ls_hydrogen_treatment mixed
_refine_ls_matrix_type full
_refine_ls_number_parameters 257
_refine_ls_number_reflns 2419
_refine_ls_number_restraints 1
_refine_ls_restrained_S_all 1.072
_refine_ls_R_factor_all 0.0400
_refine_ls_R_factor_gt 0.0355
_refine_ls_shift/su_max 0.000
_refine_ls_shift/su_mean 0.000
_refine_ls_structure_factor_coef Fsqd
_refine_ls_weighting_details 'w=1/[\s^2^(Fo^2^)+(0.0322P)^2^+0.6986P] where P=(Fo^2^+2Fc^2^)/3'
_refine_ls_weighting_scheme calc
_refine_ls_wR_factor_gt 0.0915
_refine_ls_wR_factor_ref 0.0943
_reflns_Friedel_coverage 0.282
_reflns_Friedel_fraction_full 0.350
_reflns_Friedel_fraction_max 0.318
_reflns_number_gt 2218
_reflns_number_total 2419
_reflns_threshold_expression 'I > 2\s(I)'
_cod_data_source_file d1ob02432a2.cif
_cod_data_source_block g1
_cod_database_code 7158547
_shelx_shelxl_version_number 2018/3
_shelx_space_group_comment
;
The symmetry employed for this shelxl refinement is uniquely defined
by the following loop, which should always be used as a source of
symmetry information in preference to the above space-group names.
They are only intended as comments.
;
_reflns_odcompleteness_completeness 99.53
_reflns_odcompleteness_iscentric 1
_reflns_odcompleteness_theta 66.97
_olex2_refinement_description
;
1. Twinned data refinement
 Scales: 0.8(4)
 0.2(4)
2. Fixed Uiso
 At 1.2 times of:
  All C(H) groups, All C(H,H) groups
 At 1.5 times of:
  All C(H,H,H) groups, All O(H) groups
3.a Secondary CH2 refined with riding coordinates:
 C19(H19A,H19B)
3.b Aromatic/amide H refined with riding coordinates:
 C1(H1A), C3(H3), C7(H7), C8(H8), C9(H9), C10(H10), C14(H14), C15(H15),
 C16(H16), C17(H17)
3.c Idealised Me refined as rotating group:
 C21(H21A,H21B,H21C)
3.d Idealised tetrahedral OH refined as rotating group:
 O1(H1), O4(H4)
;
_olex2_submission_special_instructions 'No special instructions were received'
_oxdiff_exptl_absorpt_empirical_details
;
Empirical correction (ABSPACK) includes:
- Absorption correction using spherical harmonics
- Frame scaling
;
_oxdiff_exptl_absorpt_empirical_full_max 1.543
_oxdiff_exptl_absorpt_empirical_full_min 0.539

loop_
_space_group_symop_operation_xyz
'x, y, z'
'-x, -y, z+1/2'
'x+1/2, -y, z'
'-x+1/2, y, z+1/2'

loop_
_atom_site_label
_atom_site_type_symbol
_atom_site_fract_x
_atom_site_fract_y
_atom_site_fract_z
_atom_site_U_iso_or_equiv
_atom_site_adp_type
_atom_site_occupancy
_atom_site_site_symmetry_order
_atom_site_calc_flag
_atom_site_refinement_flags_posn
_atom_site_refinement_flags_adp
_atom_site_refinement_flags_occupancy
_atom_site_disorder_assembly
_atom_site_disorder_group
O1 O 0.18301(8) 0.4173(3) 0.5678(4) 0.0510(7) Uani 1 1 d . . . . .
H1 H 0.201673 0.347828 0.529395 0.076 Uiso 1 1 calc R U . . .
O2 O 0.25913(7) 0.3250(3) 0.4526(4) 0.0508(7) Uani 1 1 d . . . . .
O3 O 0.46054(8) 0.4249(3) 0.6119(4) 0.0499(7) Uani 1 1 d . . . . .
O4 O 0.45873(8) 0.4692(3) 0.2260(4) 0.0505(7) Uani 1 1 d . . . . .
H4 H 0.483846 0.497012 0.194752 0.076 Uiso 1 1 calc R U . . .
O5 O 0.36828(11) 0.8738(4) 0.8246(5) 0.0743(9) Uani 1 1 d . . . . .
N1 N 0.39156(9) 0.5188(4) 0.6994(4) 0.0397(6) Uani 1 1 d . . . . .
C1 C 0.34672(11) 0.5284(4) 0.6783(5) 0.0389(8) Uani 1 1 d . . . . .
H1A H 0.329755 0.591028 0.755246 0.047 Uiso 1 1 calc R U . . .
C2 C 0.32578(10) 0.4504(4) 0.5494(4) 0.0348(7) Uani 1 1 d . . . . .
C3 C 0.35241(10) 0.3458(4) 0.4403(4) 0.0329(7) Uani 1 1 d . . . . .
H3 H 0.338642 0.284225 0.354509 0.039 Uiso 1 1 calc R U . . .
C4 C 0.39733(9) 0.3334(4) 0.4578(4) 0.0322(7) Uani 1 1 d . . . . .
C5 C 0.41956(10) 0.4275(4) 0.5894(4) 0.0359(7) Uani 1 1 d . . . . .
C6 C 0.42492(10) 0.2145(4) 0.3509(4) 0.0343(7) Uani 1 1 d . . . . .
C7 C 0.42073(11) 0.0266(4) 0.3628(5) 0.0412(8) Uani 1 1 d . . . . .
H7 H 0.399502 -0.022315 0.433415 0.049 Uiso 1 1 calc R U . . .
C8 C 0.44748(12) -0.0889(4) 0.2719(6) 0.0517(10) Uani 1 1 d . . . . .
H8 H 0.444802 -0.213992 0.283501 0.062 Uiso 1 1 calc R U . . .
C9 C 0.47817(11) -0.0165(5) 0.1639(6) 0.0532(11) Uani 1 1 d . . . . .
H9 H 0.496499 -0.093518 0.103581 0.064 Uiso 1 1 calc R U . . .
C10 C 0.48195(12) 0.1705(4) 0.1442(5) 0.0495(10) Uani 1 1 d . . . . .
H10 H 0.501753 0.218605 0.067887 0.059 Uiso 1 1 calc R U . . .
C11 C 0.45578(11) 0.2842(4) 0.2402(5) 0.0392(8) Uani 1 1 d . . . . .
C12 C 0.27677(11) 0.4541(4) 0.5267(4) 0.0379(7) Uani 1 1 d . . . . .
C13 C 0.24920(11) 0.6038(4) 0.5906(5) 0.0375(7) Uani 1 1 d . . . . .
C14 C 0.26633(12) 0.7767(4) 0.6280(5) 0.0462(9) Uani 1 1 d . . . . .
H14 H 0.296426 0.800638 0.610157 0.055 Uiso 1 1 calc R U . . .
C15 C 0.23928(15) 0.9110(5) 0.6906(6) 0.0566(11) Uani 1 1 d . . . . .
H15 H 0.250908 1.025492 0.712685 0.068 Uiso 1 1 calc R U . . .
C16 C 0.19487(14) 0.8748(6) 0.7204(6) 0.0615(11) Uani 1 1 d . . . . .
H16 H 0.177071 0.963769 0.768006 0.074 Uiso 1 1 calc R U . . .
C17 C 0.17635(13) 0.7094(5) 0.6811(5) 0.0541(10) Uani 1 1 d . . . . .
H17 H 0.146232 0.687600 0.700494 0.065 Uiso 1 1 calc R U . . .
C18 C 0.20311(11) 0.5751(5) 0.6119(5) 0.0425(8) Uani 1 1 d . . . . .
C19 C 0.41148(14) 0.6063(6) 0.8448(5) 0.0580(11) Uani 1 1 d . . . . .
H19A H 0.441754 0.562335 0.859137 0.070 Uiso 1 1 calc R U . . .
H19B H 0.394501 0.572710 0.941498 0.070 Uiso 1 1 calc R U . . .
C20 C 0.41223(16) 0.8101(7) 0.8297(7) 0.0700(14) Uani 1 1 d . . . . .
H20A H 0.4269(15) 0.864(6) 0.935(7) 0.089(15) Uiso 1 1 d . . . . .
H20B H 0.4299(16) 0.853(7) 0.732(7) 0.095(18) Uiso 1 1 d . . . . .
C21 C 0.3648(2) 1.0623(5) 0.8546(8) 0.0881(17) Uani 1 1 d . . . . .
H21A H 0.380875 1.127617 0.771678 0.132 Uiso 1 1 calc R U . . .
H21B H 0.377103 1.089673 0.960430 0.132 Uiso 1 1 calc R U . . .
H21C H 0.333911 1.097464 0.852048 0.132 Uiso 1 1 calc R U . . .

loop_
_atom_site_aniso_label
_atom_site_aniso_U_11
_atom_site_aniso_U_22
_atom_site_aniso_U_33
_atom_site_aniso_U_23
_atom_site_aniso_U_13
_atom_site_aniso_U_12
O1 0.0378(11) 0.0609(14) 0.0543(18) -0.0072(14) 0.0000(13) 0.0004(12)
O2 0.0402(12) 0.0450(12) 0.0673(19) -0.0160(13) 0.0042(14) -0.0034(11)
O3 0.0399(12) 0.0501(13) 0.0596(18) -0.0107(13) -0.0118(13) 0.0009(11)
O4 0.0516(14) 0.0299(11) 0.0699(19) 0.0009(12) 0.0224(14) 0.0015(10)
O5 0.0799(19) 0.0455(14) 0.097(3) -0.0196(16) 0.002(2) -0.0035(15)
N1 0.0470(15) 0.0414(14) 0.0306(15) -0.0076(12) -0.0020(14) -0.0014(12)
C1 0.0445(17) 0.0373(16) 0.035(2) -0.0011(15) 0.0050(16) 0.0038(14)
C2 0.0386(16) 0.0289(13) 0.037(2) -0.0024(13) 0.0022(15) -0.0001(13)
C3 0.0382(15) 0.0268(13) 0.0336(18) -0.0018(13) -0.0007(15) -0.0009(12)
C4 0.0379(15) 0.0246(13) 0.0341(18) -0.0010(13) -0.0006(15) -0.0007(12)
C5 0.0397(16) 0.0319(14) 0.036(2) -0.0005(14) -0.0028(16) -0.0002(13)
C6 0.0339(15) 0.0276(14) 0.0413(19) -0.0024(14) -0.0059(15) 0.0031(12)
C7 0.0458(18) 0.0292(15) 0.049(2) -0.0030(15) -0.0098(17) -0.0019(14)
C8 0.055(2) 0.0295(16) 0.071(3) -0.0129(17) -0.014(2) 0.0068(15)
C9 0.0408(18) 0.0455(18) 0.073(3) -0.025(2) -0.009(2) 0.0120(16)
C10 0.0395(18) 0.0466(18) 0.062(3) -0.0151(18) 0.0071(18) 0.0030(15)
C11 0.0367(16) 0.0298(15) 0.051(2) -0.0066(15) -0.0016(16) 0.0039(13)
C12 0.0408(17) 0.0378(16) 0.0351(19) 0.0005(14) 0.0023(15) 0.0023(14)
C13 0.0433(16) 0.0369(15) 0.0324(19) 0.0025(15) 0.0019(15) 0.0059(14)
C14 0.053(2) 0.0409(17) 0.044(2) 0.0017(16) 0.0052(18) 0.0062(15)
C15 0.076(3) 0.0398(17) 0.054(3) -0.003(2) 0.004(2) 0.0108(18)
C16 0.071(3) 0.060(2) 0.054(3) -0.005(2) 0.004(2) 0.030(2)
C17 0.047(2) 0.067(2) 0.049(2) -0.002(2) 0.0031(19) 0.0184(18)
C18 0.0411(16) 0.0509(18) 0.036(2) 0.0036(16) 0.0004(16) 0.0101(15)
C19 0.062(2) 0.075(3) 0.036(2) -0.019(2) -0.008(2) 0.003(2)
C20 0.069(3) 0.072(3) 0.069(3) -0.032(3) 0.000(3) -0.014(2)
C21 0.140(5) 0.039(2) 0.085(4) -0.008(2) 0.015(4) -0.008(3)

loop_
_atom_type_symbol
_atom_type_description
_atom_type_scat_dispersion_real
_atom_type_scat_dispersion_imag
_atom_type_scat_source
C C 0.0181 0.0091 'International Tables Vol C Tables 4.2.6.8 and 6.1.1.4'
H H 0.0000 0.0000 'International Tables Vol C Tables 4.2.6.8 and 6.1.1.4'
N N 0.0311 0.0180 'International Tables Vol C Tables 4.2.6.8 and 6.1.1.4'
O O 0.0492 0.0322 'International Tables Vol C Tables 4.2.6.8 and 6.1.1.4'

loop_
_geom_angle_atom_site_label_1
_geom_angle_atom_site_label_2
_geom_angle_atom_site_label_3
_geom_angle
_geom_angle_site_symmetry_1
_geom_angle_site_symmetry_3
_geom_angle_publ_flag
C18 O1 H1 109.5 . . ?
C11 O4 H4 109.5 . . ?
C20 O5 C21 113.3(4) . . ?
C1 N1 C5 122.5(3) . . ?
C1 N1 C19 118.7(3) . . ?
C5 N1 C19 118.8(3) . . ?
N1 C1 H1A 118.8 . . ?
C2 C1 N1 122.4(3) . . ?
C2 C1 H1A 118.8 . . ?
C1 C2 C3 117.1(3) . . ?
C1 C2 C12 123.4(3) . . ?
C3 C2 C12 119.2(3) . . ?
C2 C3 H3 119.1 . . ?
C4 C3 C2 121.8(3) . . ?
C4 C3 H3 119.1 . . ?
C3 C4 C5 120.3(3) . . ?
C3 C4 C6 122.0(3) . . ?
C5 C4 C6 117.6(3) . . ?
O3 C5 N1 120.4(3) . . ?
O3 C5 C4 124.0(3) . . ?
N1 C5 C4 115.5(3) . . ?
C7 C6 C4 119.7(3) . . ?
C11 C6 C4 122.1(3) . . ?
C11 C6 C7 118.2(3) . . ?
C6 C7 H7 119.3 . . ?
C8 C7 C6 121.4(3) . . ?
C8 C7 H7 119.3 . . ?
C7 C8 H8 120.3 . . ?
C9 C8 C7 119.3(3) . . ?
C9 C8 H8 120.3 . . ?
C8 C9 H9 119.7 . . ?
C8 C9 C10 120.7(3) . . ?
C10 C9 H9 119.7 . . ?
C9 C10 H10 120.4 . . ?
C11 C10 C9 119.1(4) . . ?
C11 C10 H10 120.4 . . ?
O4 C11 C6 117.7(3) . . ?
O4 C11 C10 121.1(3) . . ?
C10 C11 C6 121.2(3) . . ?
O2 C12 C2 117.9(3) . . ?
O2 C12 C13 120.4(3) . . ?
C13 C12 C2 121.7(3) . . ?
C14 C13 C12 123.4(3) . . ?
C14 C13 C18 117.8(3) . . ?
C18 C13 C12 118.8(3) . . ?
C13 C14 H14 119.5 . . ?
C15 C14 C13 121.1(3) . . ?
C15 C14 H14 119.5 . . ?
C14 C15 H15 120.2 . . ?
C14 C15 C16 119.6(4) . . ?
C16 C15 H15 120.2 . . ?
C15 C16 H16 119.3 . . ?
C17 C16 C15 121.3(4) . . ?
C17 C16 H16 119.3 . . ?
C16 C17 H17 120.3 . . ?
C16 C17 C18 119.4(4) . . ?
C18 C17 H17 120.3 . . ?
O1 C18 C13 122.1(3) . . ?
O1 C18 C17 117.4(3) . . ?
C17 C18 C13 120.5(3) . . ?
N1 C19 H19A 109.2 . . ?
N1 C19 H19B 109.2 . . ?
N1 C19 C20 112.1(4) . . ?
H19A C19 H19B 107.9 . . ?
C20 C19 H19A 109.2 . . ?
C20 C19 H19B 109.2 . . ?
O5 C20 C19 108.8(4) . . ?
O5 C20 H20A 107(3) . . ?
O5 C20 H20B 111(3) . . ?
C19 C20 H20A 109(3) . . ?
C19 C20 H20B 113(3) . . ?
H20A C20 H20B 108(4) . . ?
O5 C21 H21A 109.5 . . ?
O5 C21 H21B 109.5 . . ?
O5 C21 H21C 109.5 . . ?
H21A C21 H21B 109.5 . . ?
H21A C21 H21C 109.5 . . ?
H21B C21 H21C 109.5 . . ?

loop_
_geom_bond_atom_site_label_1
_geom_bond_atom_site_label_2
_geom_bond_distance
_geom_bond_site_symmetry_2
_geom_bond_publ_flag
O1 H1 0.8200 . ?
O1 C18 1.357(4) . ?
O2 C12 1.245(4) . ?
O3 C5 1.241(4) . ?
O4 H4 0.8200 . ?
O4 C11 1.371(4) . ?
O5 C20 1.399(6) . ?
O5 C21 1.414(4) . ?
N1 C1 1.356(4) . ?
N1 C5 1.400(4) . ?
N1 C19 1.475(5) . ?
C1 H1A 0.9300 . ?
C1 C2 1.351(5) . ?
C2 C3 1.421(4) . ?
C2 C12 1.480(4) . ?
C3 H3 0.9300 . ?
C3 C4 1.356(4) . ?
C4 C5 1.440(5) . ?
C4 C6 1.487(4) . ?
C6 C7 1.393(4) . ?
C6 C11 1.391(5) . ?
C7 H7 0.9300 . ?
C7 C8 1.384(5) . ?
C8 H8 0.9300 . ?
C8 C9 1.380(6) . ?
C9 H9 0.9300 . ?
C9 C10 1.391(5) . ?
C10 H10 0.9300 . ?
C10 C11 1.389(5) . ?
C12 C13 1.473(4) . ?
C13 C14 1.406(4) . ?
C13 C18 1.408(5) . ?
C14 H14 0.9300 . ?
C14 C15 1.377(5) . ?
C15 H15 0.9300 . ?
C15 C16 1.379(6) . ?
C16 H16 0.9300 . ?
C16 C17 1.376(6) . ?
C17 H17 0.9300 . ?
C17 C18 1.393(5) . ?
C19 H19A 0.9700 . ?
C19 H19B 0.9700 . ?
C19 C20 1.506(6) . ?
C20 H20A 1.04(6) . ?
C20 H20B 1.01(6) . ?
C21 H21A 0.9600 . ?
C21 H21B 0.9600 . ?
C21 H21C 0.9600 . ?

loop_
_geom_torsion_atom_site_label_1
_geom_torsion_atom_site_label_2
_geom_torsion_atom_site_label_3
_geom_torsion_atom_site_label_4
_geom_torsion
_geom_torsion_site_symmetry_1
_geom_torsion_site_symmetry_2
_geom_torsion_site_symmetry_3
_geom_torsion_site_symmetry_4
_geom_torsion_publ_flag
O2 C12 C13 C14 -159.3(4) . . . . ?
O2 C12 C13 C18 19.1(5) . . . . ?
N1 C1 C2 C3 4.0(5) . . . . ?
N1 C1 C2 C12 178.0(3) . . . . ?
N1 C19 C20 O5 64.4(5) . . . . ?
C1 N1 C5 O3 178.7(3) . . . . ?
C1 N1 C5 C4 -4.1(5) . . . . ?
C1 N1 C19 C20 -73.7(5) . . . . ?
C1 C2 C3 C4 -4.0(5) . . . . ?
C1 C2 C12 O2 -150.4(3) . . . . ?
C1 C2 C12 C13 28.9(5) . . . . ?
C2 C3 C4 C5 -0.1(5) . . . . ?
C2 C3 C4 C6 175.8(3) . . . . ?
C2 C12 C13 C14 21.3(6) . . . . ?
C2 C12 C13 C18 -160.3(3) . . . . ?
C3 C2 C12 O2 23.4(5) . . . . ?
C3 C2 C12 C13 -157.3(3) . . . . ?
C3 C4 C5 O3 -178.9(3) . . . . ?
C3 C4 C5 N1 4.0(4) . . . . ?
C3 C4 C6 C7 -67.9(4) . . . . ?
C3 C4 C6 C11 113.3(4) . . . . ?
C4 C6 C7 C8 -176.5(3) . . . . ?
C4 C6 C11 O4 -3.1(5) . . . . ?
C4 C6 C11 C10 178.5(3) . . . . ?
C5 N1 C1 C2 0.1(5) . . . . ?
C5 N1 C19 C20 106.9(4) . . . . ?
C5 C4 C6 C7 108.1(3) . . . . ?
C5 C4 C6 C11 -70.7(4) . . . . ?
C6 C4 C5 O3 5.1(5) . . . . ?
C6 C4 C5 N1 -172.0(3) . . . . ?
C6 C7 C8 C9 -1.7(6) . . . . ?
C7 C6 C11 O4 178.2(3) . . . . ?
C7 C6 C11 C10 -0.3(5) . . . . ?
C7 C8 C9 C10 -0.9(6) . . . . ?
C8 C9 C10 C11 2.8(6) . . . . ?
C9 C10 C11 O4 179.4(4) . . . . ?
C9 C10 C11 C6 -2.2(6) . . . . ?
C11 C6 C7 C8 2.3(5) . . . . ?
C12 C2 C3 C4 -178.2(3) . . . . ?
C12 C13 C14 C15 -178.7(4) . . . . ?
C12 C13 C18 O1 -3.4(6) . . . . ?
C12 C13 C18 C17 176.2(3) . . . . ?
C13 C14 C15 C16 1.3(7) . . . . ?
C14 C13 C18 O1 175.1(3) . . . . ?
C14 C13 C18 C17 -5.4(6) . . . . ?
C14 C15 C16 C17 -3.3(7) . . . . ?
C15 C16 C17 C18 0.9(7) . . . . ?
C16 C17 C18 O1 -176.9(4) . . . . ?
C16 C17 C18 C13 3.5(6) . . . . ?
C18 C13 C14 C15 2.9(6) . . . . ?
C19 N1 C1 C2 -179.3(3) . . . . ?
C19 N1 C5 O3 -2.0(5) . . . . ?
C19 N1 C5 C4 175.2(3) . . . . ?
C21 O5 C20 C19 164.0(4) . . . . ?

loop_
_twin_individual_id
_twin_individual_mass_fraction_refined
1 0.8(4)
2 0.2(4)
